data_6000678
loop_
_publ_author_name
'Guillou, N.'
'Auffredic, J. P.'
'Louer, D.'

_publ_section_title
;
 Synthesis, crystal-structure, and thermal-behavior of Cerium(IV) oxide
 nitrate Ce2o(NO3)(6)(H2O)(6).2H2O
;
_journal_name_full 'Journal of Solid State Chemistry'
_journal_page_first 45
_journal_page_last 52
_journal_paper_doi 10.1006/jssc.1994.1262
_journal_volume 112
_journal_year 1994
_chemical_formula_sum 'Ce2 H16 N6 O27'
_space_group_name_H-M_alt 'P 1 21/c 1'
_cell_angle_alpha 90.000
_cell_angle_beta 94.909
_cell_angle_gamma 90.000
_cell_length_a 8.7233
_cell_length_b 8.9397
_cell_length_c 13.9810
_cell_volume 1086.29
_cod_database_code 6000678

loop_
_atom_site_label
_atom_site_fract_x
_atom_site_fract_y
_atom_site_fract_z
? ? ? ?
